data_4079486
loop_
_publ_author_name
'Chow, Catherine'
'Patrick, Brian O.'
'Legzdins, Peter'

_publ_section_title
;
 Thermal Chemistry of a Tungsten Trimethylsilylallyl Complex in Benzene
 and Fluorobenzenes
;
_journal_issue 23
_journal_name_full Organometallics
_journal_page_first 8159
_journal_paper_doi 10.1021/om300765e
_journal_volume 31
_journal_year 2012
_chemical_formula_moiety 'C22 H31 F2 N O Si W'
_chemical_formula_sum 'C22 H31 F2 N O Si W'
_chemical_formula_weight 575.42
_chemical_name_systematic
;
 ?
;
_space_group_IT_number 14
_symmetry_cell_setting monoclinic
_symmetry_space_group_name_Hall '-P 2yn'
_symmetry_space_group_name_H-M 'P 1 21/n 1'
_atom_sites_solution_hydrogens geom
_atom_sites_solution_primary direct
_atom_sites_solution_secondary difmap
_audit_creation_method SHELXL-97
_cell_angle_alpha 90.00
_cell_angle_beta 95.591(4)
_cell_angle_gamma 90.00
_cell_formula_units_Z 4
_cell_length_a 8.5346(7)
_cell_length_b 13.7027(11)
_cell_length_c 19.8752(16)
_cell_measurement_reflns_used 6886
_cell_measurement_temperature 103(2)
_cell_measurement_theta_max 27.010
_cell_measurement_theta_min 2.516
_cell_volume 2313.3(3)
_computing_molecular_graphics 'Ortep-3 for Windows (Farrugia, 1997)'
_computing_publication_material 'WinGX publication routines (Farrugia, 1999)'
_computing_structure_refinement 'SHELXL-97 (Sheldrick, 1997)'
_computing_structure_solution 'SIR92 (Altomare, et al., 1993)'
_diffrn_ambient_temperature 103(2)
_diffrn_measured_fraction_theta_full 0.996
_diffrn_measured_fraction_theta_max 0.996
_diffrn_measurement_device_type 'Bruker X8 Apex II'
_diffrn_measurement_method 'area detector'
_diffrn_radiation_monochromator graphite
_diffrn_radiation_source 'fine-focus sealed tube'
_diffrn_radiation_type MoK\a
_diffrn_radiation_wavelength 0.71073
_diffrn_reflns_av_R_equivalents 0.0325
_diffrn_reflns_av_sigmaI/netI 0.0333
_diffrn_reflns_limit_h_max 10
_diffrn_reflns_limit_h_min -10
_diffrn_reflns_limit_k_max 16
_diffrn_reflns_limit_k_min -17
_diffrn_reflns_limit_l_max 25
_diffrn_reflns_limit_l_min -25
_diffrn_reflns_number 20920
_diffrn_reflns_theta_full 27.14
_diffrn_reflns_theta_max 27.14
_diffrn_reflns_theta_min 1.81
_exptl_absorpt_coefficient_mu 5.073
_exptl_absorpt_correction_T_max 0.7760
_exptl_absorpt_correction_T_min 0.6385
_exptl_absorpt_correction_type multi-scan
_exptl_crystal_colour yellow
_exptl_crystal_density_diffrn 1.652
_exptl_crystal_density_method 'not measured'
_exptl_crystal_description prism
_exptl_crystal_F_000 1136
_exptl_crystal_size_max 0.11
_exptl_crystal_size_mid 0.06
_exptl_crystal_size_min 0.05
_refine_diff_density_max 3.003
_refine_diff_density_min -0.958
_refine_diff_density_rms 0.139
_refine_ls_extinction_method none
_refine_ls_goodness_of_fit_ref 1.030
_refine_ls_hydrogen_treatment mixed
_refine_ls_matrix_type full
_refine_ls_number_parameters 286
_refine_ls_number_reflns 5101
_refine_ls_number_restraints 0
_refine_ls_restrained_S_all 1.030
_refine_ls_R_factor_all 0.0490
_refine_ls_R_factor_gt 0.0337
_refine_ls_shift/su_max 0.246
_refine_ls_shift/su_mean 0.005
_refine_ls_structure_factor_coef Fsqd
_refine_ls_weighting_details 'calc w=1/[\s^2^(Fo^2^)+(0.0412P)^2^+4.7725P] where P=(Fo^2^+2Fc^2^)/3'
_refine_ls_weighting_scheme calc
_refine_ls_wR_factor_gt 0.0745
_refine_ls_wR_factor_ref 0.0802
_reflns_number_gt 4106
_reflns_number_total 5101
_reflns_threshold_expression >2sigma(I)
_cod_data_source_file om300765e_si_002.cif
_cod_data_source_block 6
_cod_depositor_comments
;
The following automatic conversions were performed:

'_symmetry_cell_setting' value 'Monoclinic' changed to 'monoclinic'
according to /home/saulius/struct/CIF-dictionaries/cif_core.dic
dictionary named 'cif_core.dic' version 2.4.2 from 2011-04-26.

Automatic conversion script
Id: cif_fix_values 1891 2012-01-12 08:04:46Z andrius 
;
_cod_original_sg_symbol_H-M P21/n
_cod_database_code 4079486

loop_
_symmetry_equiv_pos_as_xyz
'x, y, z'
'-x+1/2, y+1/2, -z+1/2'
'-x, -y, -z'
'x-1/2, -y-1/2, z-1/2'

loop_
_atom_site_label
_atom_site_type_symbol
_atom_site_fract_x
_atom_site_fract_y
_atom_site_fract_z
_atom_site_U_iso_or_equiv
_atom_site_adp_type
_atom_site_occupancy
_atom_site_symmetry_multiplicity
_atom_site_calc_flag
_atom_site_refinement_flags
_atom_site_disorder_assembly
_atom_site_disorder_group
C1 C 0.5036(6) 0.0788(4) 0.3198(3) 0.0287(11) Uani 1 1 d . . .
C2 C 0.4074(5) 0.1042(4) 0.2598(3) 0.0282(11) Uani 1 1 d . . .
C3 C 0.3958(5) 0.2085(4) 0.2581(3) 0.0276(11) Uani 1 1 d . . .
C4 C 0.4859(6) 0.2471(4) 0.3161(3) 0.0301(11) Uani 1 1 d . . .
C5 C 0.5571(6) 0.1668(4) 0.3534(3) 0.0283(10) Uani 1 1 d . . .
C6 C 0.5318(6) -0.0228(4) 0.3467(3) 0.0354(12) Uani 1 1 d . . .
H6A H 0.6316 -0.0248 0.3756 0.053 Uiso 1 1 calc R . .
H6B H 0.5366 -0.0683 0.3088 0.053 Uiso 1 1 calc R . .
H6C H 0.4456 -0.0418 0.3731 0.053 Uiso 1 1 calc R . .
C7 C 0.3235(6) 0.0346(4) 0.2108(3) 0.0358(12) Uani 1 1 d . . .
H7A H 0.3853 -0.0255 0.2091 0.054 Uiso 1 1 calc R . .
H7B H 0.3102 0.0645 0.1658 0.054 Uiso 1 1 calc R . .
H7C H 0.2199 0.0192 0.2254 0.054 Uiso 1 1 calc R . .
C8 C 0.2896(6) 0.2660(4) 0.2080(3) 0.0378(13) Uani 1 1 d . . .
H8A H 0.1857 0.2728 0.2247 0.057 Uiso 1 1 calc R . .
H8B H 0.2789 0.2320 0.1645 0.057 Uiso 1 1 calc R . .
H8C H 0.3349 0.3309 0.2023 0.057 Uiso 1 1 calc R . .
C9 C 0.4992(7) 0.3524(4) 0.3367(3) 0.0377(13) Uani 1 1 d . . .
H9A H 0.4170 0.3680 0.3662 0.057 Uiso 1 1 calc R . .
H9B H 0.4865 0.3938 0.2964 0.057 Uiso 1 1 calc R . .
H9C H 0.6029 0.3641 0.3611 0.057 Uiso 1 1 calc R . .
C10 C 0.6554(7) 0.1730(4) 0.4202(3) 0.0406(13) Uani 1 1 d . . .
H10A H 0.5888 0.1611 0.4568 0.061 Uiso 1 1 calc R . .
H10B H 0.7024 0.2382 0.4254 0.061 Uiso 1 1 calc R . .
H10C H 0.7390 0.1238 0.4219 0.061 Uiso 1 1 calc R . .
C11 C 0.8364(5) 0.0470(4) 0.2716(3) 0.0261(10) Uani 1 1 d . . .
C12 C 0.8571(6) 0.0838(4) 0.2066(3) 0.0263(10) Uani 1 1 d . A .
C13 C 0.7295(6) 0.0821(4) 0.1567(3) 0.0285(11) Uani 1 1 d . . .
C14 C 0.7708(11) 0.0269(6) 0.0129(3) 0.074(2) Uani 1 1 d . . .
H14A H 0.7648 0.0497 -0.0340 0.111 Uiso 1 1 calc R A .
H14B H 0.6897 -0.0227 0.0173 0.111 Uiso 1 1 calc R . .
H14C H 0.8749 -0.0013 0.0257 0.111 Uiso 1 1 calc R . .
C15 C 0.9035(8) 0.2195(6) 0.0714(3) 0.0578(18) Uani 1 1 d . . .
H15A H 0.9028 0.2515 0.0273 0.087 Uiso 1 1 calc R A .
H15B H 1.0035 0.1849 0.0818 0.087 Uiso 1 1 calc R . .
H15C H 0.8916 0.2688 0.1063 0.087 Uiso 1 1 calc R . .
C16 C 0.5492(7) 0.1915(6) 0.0377(3) 0.0570(19) Uani 1 1 d . . .
H16A H 0.5459 0.2574 0.0567 0.086 Uiso 1 1 calc R A .
H16B H 0.4607 0.1533 0.0515 0.086 Uiso 1 1 calc R . .
H16C H 0.5416 0.1956 -0.0117 0.086 Uiso 1 1 calc R . .
C17A C 0.9611(6) 0.0496(4) 0.3298(2) 0.0273(10) Uani 0.749(9) 1 d P A 1
C18A C 0.9847(6) -0.0320(4) 0.3713(3) 0.0338(12) Uani 0.749(9) 1 d P A 1
H18A H 0.9224 -0.0887 0.3620 0.041 Uiso 0.749(9) 1 calc PR A 1
C19A C 1.0982(7) -0.0312(4) 0.4260(3) 0.0397(13) Uani 0.749(9) 1 d P A 1
H19A H 1.1130 -0.0870 0.4543 0.048 Uiso 0.749(9) 1 calc PR A 1
C20A C 1.1890(6) 0.0499(4) 0.4393(3) 0.0375(13) Uani 0.749(9) 1 d P A 1
C21A C 1.1678(6) 0.1312(4) 0.3993(3) 0.0319(11) Uani 0.749(9) 1 d P A 1
C22A C 1.0565(6) 0.1320(4) 0.3443(3) 0.0297(11) Uani 0.749(9) 1 d P A 1
H22A H 1.0442 0.1881 0.3163 0.036 Uiso 0.749(9) 1 calc PR A 1
F1A F 1.2993(4) 0.0519(3) 0.49344(17) 0.0546(10) Uani 1 1 d . A 1
F2A F 1.2525(5) 0.2125(3) 0.4154(2) 0.0376(13) Uani 0.749(9) 1 d P A 1
N1 N 0.7994(5) 0.2705(3) 0.2691(2) 0.0313(10) Uani 1 1 d . . .
O1 O 0.8806(5) 0.3416(3) 0.2891(2) 0.0416(10) Uani 1 1 d . A .
Si1 Si 0.73837(18) 0.13129(12) 0.06938(8) 0.0353(3) Uani 1 1 d . A .
W1 W 0.66342(2) 0.173904(14) 0.251100(10) 0.02393(7) Uani 1 1 d . A .
C17B C 0.9611(6) 0.0496(4) 0.3298(2) 0.0273(10) Uani 0.251(9) 1 d P A 2
C18B C 0.9847(6) -0.0320(4) 0.3713(3) 0.0338(12) Uani 0.251(9) 1 d P A 2
H18B H 0.9224 -0.0887 0.3620 0.041 Uiso 0.251(9) 1 calc PR A 2
C19B C 1.0982(7) -0.0312(4) 0.4260(3) 0.0397(13) Uani 0.251(9) 1 d P A 2
C20B C 1.1890(6) 0.0499(4) 0.4393(3) 0.0375(13) Uani 0.251(9) 1 d P A 2
C21B C 1.1678(6) 0.1312(4) 0.3993(3) 0.0319(11) Uani 0.251(9) 1 d P A 2
H21B H 1.2305 0.1876 0.4096 0.038 Uiso 0.251(9) 1 calc PR A 2
C22B C 1.0565(6) 0.1320(4) 0.3443(3) 0.0297(11) Uani 0.251(9) 1 d P A 2
H22B H 1.0442 0.1881 0.3163 0.036 Uiso 0.251(9) 1 calc PR A 2
F2B F 1.113(2) -0.1117(11) 0.4652(8) 0.074(6) Uani 0.251(9) 1 d P A 2
H11 H 0.759(5) -0.017(3) 0.273(2) 0.018(12) Uiso 1 1 d . . .
H12 H 0.942(6) 0.122(4) 0.201(3) 0.029(14) Uiso 1 1 d . . .
H13 H 0.662(5) 0.035(3) 0.160(2) 0.012(11) Uiso 1 1 d . . .
H1W H 0.608(5) 0.224(3) 0.185(2) 0.014 Uiso 1 1 d . . .

loop_
_atom_site_aniso_label
_atom_site_aniso_U_11
_atom_site_aniso_U_22
_atom_site_aniso_U_33
_atom_site_aniso_U_23
_atom_site_aniso_U_13
_atom_site_aniso_U_12
C1 0.025(2) 0.027(3) 0.035(3) 0.002(2) 0.011(2) 0.0008(19)
C2 0.019(2) 0.031(3) 0.035(3) 0.003(2) 0.006(2) -0.0046(19)
C3 0.018(2) 0.026(2) 0.039(3) 0.004(2) 0.004(2) 0.0008(19)
C4 0.024(2) 0.025(3) 0.043(3) 0.003(2) 0.011(2) 0.0024(19)
C5 0.025(2) 0.026(3) 0.035(3) 0.002(2) 0.008(2) 0.0008(19)
C6 0.039(3) 0.027(3) 0.041(3) 0.009(3) 0.012(2) 0.004(2)
C7 0.026(3) 0.034(3) 0.047(3) 0.000(3) 0.002(2) -0.002(2)
C8 0.025(3) 0.038(3) 0.050(3) 0.012(3) 0.002(2) 0.002(2)
C9 0.037(3) 0.023(3) 0.055(4) -0.003(3) 0.012(3) 0.003(2)
C10 0.043(3) 0.047(4) 0.032(3) -0.003(3) 0.004(2) 0.003(3)
C11 0.022(2) 0.024(3) 0.032(2) -0.002(2) 0.004(2) 0.0047(19)
C12 0.027(2) 0.019(2) 0.034(3) 0.001(2) 0.006(2) -0.0002(19)
C13 0.026(2) 0.025(3) 0.034(3) 0.001(2) -0.001(2) -0.001(2)
C14 0.110(7) 0.073(5) 0.039(4) -0.008(4) 0.004(4) 0.007(5)
C15 0.050(4) 0.072(5) 0.050(4) 0.020(4) -0.005(3) -0.021(3)
C16 0.040(3) 0.089(6) 0.040(3) 0.015(4) -0.008(3) 0.000(3)
C17A 0.027(2) 0.027(3) 0.029(2) -0.001(2) 0.007(2) 0.0052(19)
C18A 0.035(3) 0.030(3) 0.037(3) 0.001(2) 0.007(2) 0.002(2)
C19A 0.044(3) 0.037(3) 0.038(3) 0.009(3) 0.002(2) 0.003(3)
C20A 0.031(3) 0.049(4) 0.031(3) 0.002(3) -0.001(2) 0.003(2)
C21A 0.029(3) 0.035(3) 0.033(3) -0.003(2) 0.007(2) -0.001(2)
C22A 0.029(3) 0.032(3) 0.029(3) 0.004(2) 0.009(2) 0.002(2)
F1A 0.055(2) 0.066(3) 0.0387(18) 0.0099(18) -0.0177(16) -0.0077(18)
F2A 0.033(2) 0.044(3) 0.036(2) 0.000(2) 0.0019(18) -0.0093(19)
N1 0.027(2) 0.025(2) 0.044(3) 0.008(2) 0.0099(19) 0.0009(17)
O1 0.035(2) 0.027(2) 0.063(3) -0.0051(19) 0.0067(19) -0.0099(15)
Si1 0.0338(8) 0.0394(9) 0.0317(8) 0.0016(7) -0.0012(6) -0.0035(6)
W1 0.01882(10) 0.02104(11) 0.03229(11) 0.00243(9) 0.00433(7) 0.00046(8)
C17B 0.027(2) 0.027(3) 0.029(2) -0.001(2) 0.007(2) 0.0052(19)
C18B 0.035(3) 0.030(3) 0.037(3) 0.001(2) 0.007(2) 0.002(2)
C19B 0.044(3) 0.037(3) 0.038(3) 0.009(3) 0.002(2) 0.003(3)
C20B 0.031(3) 0.049(4) 0.031(3) 0.002(3) -0.001(2) 0.003(2)
C21B 0.029(3) 0.035(3) 0.033(3) -0.003(2) 0.007(2) -0.001(2)
C22B 0.029(3) 0.032(3) 0.029(3) 0.004(2) 0.009(2) 0.002(2)
F2B 0.095(13) 0.048(10) 0.069(11) 0.026(8) -0.037(9) -0.013(8)

loop_
_atom_type_symbol
_atom_type_description
_atom_type_scat_dispersion_real
_atom_type_scat_dispersion_imag
_atom_type_scat_source
C C 0.0033 0.0016 'International Tables Vol C Tables 4.2.6.8 and 6.1.1.4'
H H 0.0000 0.0000 'International Tables Vol C Tables 4.2.6.8 and 6.1.1.4'
N N 0.0061 0.0033 'International Tables Vol C Tables 4.2.6.8 and 6.1.1.4'
O O 0.0106 0.0060 'International Tables Vol C Tables 4.2.6.8 and 6.1.1.4'
F F 0.0171 0.0103 'International Tables Vol C Tables 4.2.6.8 and 6.1.1.4'
Si Si 0.0817 0.0704 'International Tables Vol C Tables 4.2.6.8 and 6.1.1.4'
W W -0.8490 6.8722 'International Tables Vol C Tables 4.2.6.8 and 6.1.1.4'

loop_
_geom_angle_atom_site_label_1
_geom_angle_atom_site_label_2
_geom_angle_atom_site_label_3
_geom_angle
C2 C1 C5 108.4(4)
C2 C1 C6 125.7(5)
C5 C1 C6 125.6(5)
C2 C1 W1 72.8(3)
C5 C1 W1 68.6(3)
C6 C1 W1 128.6(3)
C1 C2 C3 107.3(4)
C1 C2 C7 126.1(5)
C3 C2 C7 126.4(5)
C1 C2 W1 72.8(3)
C3 C2 W1 70.4(3)
C7 C2 W1 126.0(3)
C4 C3 C2 108.7(4)
C4 C3 C8 125.8(5)
C2 C3 C8 125.1(5)
C4 C3 W1 70.8(3)
C2 C3 W1 74.6(3)
C8 C3 W1 126.4(3)
C3 C4 C5 107.7(4)
C3 C4 C9 126.8(5)
C5 C4 C9 125.5(5)
C3 C4 W1 73.6(3)
C5 C4 W1 71.8(3)
C9 C4 W1 122.2(3)
C4 C5 C1 107.9(4)
C4 C5 C10 126.0(5)
C1 C5 C10 125.8(5)
C4 C5 W1 72.2(3)
C1 C5 W1 76.1(3)
C10 C5 W1 122.8(3)
C1 C6 H6A 109.5
C1 C6 H6B 109.5
H6A C6 H6B 109.5
C1 C6 H6C 109.5
H6A C6 H6C 109.5
H6B C6 H6C 109.5
C2 C7 H7A 109.5
C2 C7 H7B 109.5
H7A C7 H7B 109.5
C2 C7 H7C 109.5
H7A C7 H7C 109.5
H7B C7 H7C 109.5
C3 C8 H8A 109.5
C3 C8 H8B 109.5
H8A C8 H8B 109.5
C3 C8 H8C 109.5
H8A C8 H8C 109.5
H8B C8 H8C 109.5
C4 C9 H9A 109.5
C4 C9 H9B 109.5
H9A C9 H9B 109.5
C4 C9 H9C 109.5
H9A C9 H9C 109.5
H9B C9 H9C 109.5
C5 C10 H10A 109.5
C5 C10 H10B 109.5
H10A C10 H10B 109.5
C5 C10 H10C 109.5
H10A C10 H10C 109.5
H10B C10 H10C 109.5
C12 C11 C17A 123.8(4)
C12 C11 W1 72.7(3)
C17A C11 W1 121.2(3)
C12 C11 H11 116(2)
C17A C11 H11 112(2)
W1 C11 H11 103(2)
C13 C12 C11 118.9(5)
C13 C12 W1 75.1(3)
C11 C12 W1 71.5(3)
C13 C12 H12 120(3)
C11 C12 H12 119(3)
W1 C12 H12 110(3)
C12 C13 Si1 123.5(4)
C12 C13 W1 70.1(3)
Si1 C13 W1 125.2(3)
C12 C13 H13 116(3)
Si1 C13 H13 115(3)
W1 C13 H13 97(3)
Si1 C14 H14A 109.5
Si1 C14 H14B 109.5
H14A C14 H14B 109.5
Si1 C14 H14C 109.5
H14A C14 H14C 109.5
H14B C14 H14C 109.5
Si1 C15 H15A 109.5
Si1 C15 H15B 109.5
H15A C15 H15B 109.5
Si1 C15 H15C 109.5
H15A C15 H15C 109.5
H15B C15 H15C 109.5
Si1 C16 H16A 109.5
Si1 C16 H16B 109.5
H16A C16 H16B 109.5
Si1 C16 H16C 109.5
H16A C16 H16C 109.5
H16B C16 H16C 109.5
C18A C17A C22A 118.4(5)
C18A C17A C11 119.4(5)
C22A C17A C11 122.2(5)
C19A C18A C17A 120.6(5)
C19A C18A H18A 119.7
C17A C18A H18A 119.7
C20A C19A C18A 119.9(5)
C20A C19A H19A 120.0
C18A C19A H19A 120.0
F1A C20A C19A 120.4(5)
F1A C20A C21A 119.0(5)
C19A C20A C21A 120.6(5)
F2A C21A C20A 119.8(5)
F2A C21A C22A 119.6(5)
C20A C21A C22A 120.5(5)
C21A C22A C17A 119.9(5)
C21A C22A H22A 120.0
C17A C22A H22A 120.0
O1 N1 W1 170.5(4)
C15 Si1 C14 111.0(4)
C15 Si1 C16 110.5(3)
C14 Si1 C16 108.2(4)
C15 Si1 C13 108.3(3)
C14 Si1 C13 107.8(3)
C16 Si1 C13 111.1(3)
N1 W1 C11 97.63(18)
N1 W1 C5 99.19(19)
C11 W1 C5 96.49(18)
N1 W1 C12 89.85(19)
C11 W1 C12 35.82(18)
C5 W1 C12 132.31(17)
N1 W1 C4 90.89(19)
C11 W1 C4 132.44(18)
C5 W1 C4 36.00(17)
C12 W1 C4 168.13(18)
N1 W1 C3 117.28(18)
C11 W1 C3 139.05(18)
C5 W1 C3 59.23(18)
C12 W1 C3 150.14(18)
C4 W1 C3 35.54(18)
N1 W1 C13 110.72(19)
C11 W1 C13 62.60(17)
C5 W1 C13 144.95(18)
C12 W1 C13 34.77(17)
C4 W1 C13 152.96(18)
C3 W1 C13 117.46(18)
N1 W1 C2 149.63(19)
C11 W1 C2 105.06(17)
C5 W1 C2 58.83(17)
C12 W1 C2 120.30(18)
C4 W1 C2 58.88(18)
C3 W1 C2 35.03(18)
C13 W1 C2 97.68(18)
N1 W1 C1 133.33(19)
C11 W1 C1 83.04(17)
C5 W1 C1 35.29(17)
C12 W1 C1 113.24(17)
C4 W1 C1 58.62(18)
C3 W1 C1 57.83(17)
C13 W1 C1 110.68(18)
C2 W1 C1 34.43(17)
N1 W1 H1W 88.8(16)
C11 W1 H1W 129.6(16)
C5 W1 H1W 131.9(16)
C12 W1 H1W 94.7(16)
C4 W1 H1W 97.1(16)
C3 W1 H1W 74.9(16)
C13 W1 H1W 68.4(16)
C2 W1 H1W 92.0(16)
C1 W1 H1W 126.3(16)

loop_
_geom_bond_atom_site_label_1
_geom_bond_atom_site_label_2
_geom_bond_distance
C1 C2 1.424(7)
C1 C5 1.432(7)
C1 C6 1.502(7)
C1 W1 2.406(5)
C2 C3 1.432(7)
C2 C7 1.495(7)
C2 W1 2.406(5)
C3 C4 1.424(7)
C3 C8 1.503(7)
C3 W1 2.350(5)
C4 C5 1.428(7)
C4 C9 1.502(7)
C4 W1 2.313(5)
C5 C10 1.502(7)
C5 W1 2.308(5)
C6 H6A 0.9800
C6 H6B 0.9800
C6 H6C 0.9800
C7 H7A 0.9800
C7 H7B 0.9800
C7 H7C 0.9800
C8 H8A 0.9800
C8 H8B 0.9800
C8 H8C 0.9800
C9 H9A 0.9800
C9 H9B 0.9800
C9 H9C 0.9800
C10 H10A 0.9800
C10 H10B 0.9800
C10 H10C 0.9800
C11 C12 1.414(7)
C11 C17A 1.494(7)
C11 W1 2.292(5)
C11 H11 1.11(5)
C12 C13 1.399(7)
C12 W1 2.307(5)
C12 H12 0.91(5)
C13 Si1 1.871(5)
C13 W1 2.372(5)
C13 H13 0.88(5)
C14 Si1 1.855(7)
C14 H14A 0.9800
C14 H14B 0.9800
C14 H14C 0.9800
C15 Si1 1.855(6)
C15 H15A 0.9800
C15 H15B 0.9800
C15 H15C 0.9800
C16 Si1 1.868(6)
C16 H16A 0.9800
C16 H16B 0.9800
C16 H16C 0.9800
C17A C18A 1.393(7)
C17A C22A 1.405(7)
C18A C19A 1.384(8)
C18A H18A 0.9500
C19A C20A 1.366(8)
C19A H19A 0.9500
C20A F1A 1.359(6)
C20A C21A 1.371(8)
C21A F2A 1.349(7)
C21A C22A 1.376(7)
C22A H22A 0.9500
N1 O1 1.238(5)
N1 W1 1.774(4)
W1 H1W 1.51(4)

loop_
_geom_torsion_atom_site_label_1
_geom_torsion_atom_site_label_2
_geom_torsion_atom_site_label_3
_geom_torsion_atom_site_label_4
_geom_torsion
C5 C1 C2 C3 -2.7(5)
C6 C1 C2 C3 172.1(5)
W1 C1 C2 C3 -62.3(3)
C5 C1 C2 C7 -178.0(5)
C6 C1 C2 C7 -3.2(8)
W1 C1 C2 C7 122.4(5)
C5 C1 C2 W1 59.6(3)
C6 C1 C2 W1 -125.6(5)
C1 C2 C3 C4 0.8(5)
C7 C2 C3 C4 176.1(5)
W1 C2 C3 C4 -63.1(3)
C1 C2 C3 C8 -172.1(5)
C7 C2 C3 C8 3.2(8)
W1 C2 C3 C8 124.0(5)
C1 C2 C3 W1 63.9(3)
C7 C2 C3 W1 -120.8(5)
C2 C3 C4 C5 1.3(5)
C8 C3 C4 C5 174.2(5)
W1 C3 C4 C5 -64.2(3)
C2 C3 C4 C9 -176.2(5)
C8 C3 C4 C9 -3.4(8)
W1 C3 C4 C9 118.2(5)
C2 C3 C4 W1 65.5(3)
C8 C3 C4 W1 -121.6(5)
C3 C4 C5 C1 -3.0(5)
C9 C4 C5 C1 174.6(5)
W1 C4 C5 C1 -68.4(3)
C3 C4 C5 C10 -176.5(5)
C9 C4 C5 C10 1.1(8)
W1 C4 C5 C10 118.1(5)
C3 C4 C5 W1 65.4(3)
C9 C4 C5 W1 -117.0(5)
C2 C1 C5 C4 3.5(5)
C6 C1 C5 C4 -171.3(5)
W1 C1 C5 C4 65.8(3)
C2 C1 C5 C10 177.0(5)
C6 C1 C5 C10 2.2(8)
W1 C1 C5 C10 -120.7(5)
C2 C1 C5 W1 -62.3(3)
C6 C1 C5 W1 122.9(5)
C17A C11 C12 C13 -176.8(5)
W1 C11 C12 C13 -60.4(4)
C17A C11 C12 W1 -116.4(5)
C11 C12 C13 Si1 178.3(4)
W1 C12 C13 Si1 119.7(4)
C11 C12 C13 W1 58.5(4)
C12 C11 C17A C18A -137.2(5)
W1 C11 C17A C18A 133.6(4)
C12 C11 C17A C22A 42.8(7)
W1 C11 C17A C22A -46.4(6)
C22A C17A C18A C19A 0.8(8)
C11 C17A C18A C19A -179.2(5)
C17A C18A C19A C20A -0.5(9)
C18A C19A C20A F1A 179.1(5)
C18A C19A C20A C21A 0.6(9)
F1A C20A C21A F2A -2.1(8)
C19A C20A C21A F2A 176.3(5)
F1A C20A C21A C22A -179.6(5)
C19A C20A C21A C22A -1.1(8)
F2A C21A C22A C17A -176.0(5)
C20A C21A C22A C17A 1.4(8)
C18A C17A C22A C21A -1.2(7)
C11 C17A C22A C21A 178.8(5)
C12 C13 Si1 C15 -21.4(6)
W1 C13 Si1 C15 66.8(4)
C12 C13 Si1 C14 98.8(5)
W1 C13 Si1 C14 -173.1(4)
C12 C13 Si1 C16 -142.9(5)
W1 C13 Si1 C16 -54.7(4)
O1 N1 W1 C11 -119(2)
O1 N1 W1 C5 -21(2)
O1 N1 W1 C12 -154(2)
O1 N1 W1 C4 15(2)
O1 N1 W1 C3 39(2)
O1 N1 W1 C13 178(2)
O1 N1 W1 C2 20(3)
O1 N1 W1 C1 -31(2)
C12 C11 W1 N1 -79.0(3)
C17A C11 W1 N1 40.4(4)
C12 C11 W1 C5 -179.3(3)
C17A C11 W1 C5 -59.8(4)
C17A C11 W1 C12 119.5(5)
C12 C11 W1 C4 -177.3(3)
C17A C11 W1 C4 -57.9(5)
C12 C11 W1 C3 131.6(3)
C17A C11 W1 C3 -108.9(4)
C12 C11 W1 C13 30.4(3)
C17A C11 W1 C13 149.8(4)
C12 C11 W1 C2 121.3(3)
C17A C11 W1 C2 -119.2(4)
C12 C11 W1 C1 148.0(3)
C17A C11 W1 C1 -92.5(4)
C4 C5 W1 N1 78.7(3)
C1 C5 W1 N1 -167.0(3)
C10 C5 W1 N1 -43.2(5)
C4 C5 W1 C11 177.5(3)
C1 C5 W1 C11 -68.2(3)
C10 C5 W1 C11 55.7(4)
C4 C5 W1 C12 177.0(3)
C1 C5 W1 C12 -68.8(4)
C10 C5 W1 C12 55.1(5)
C1 C5 W1 C4 114.3(4)
C10 C5 W1 C4 -121.9(6)
C4 C5 W1 C3 -37.7(3)
C1 C5 W1 C3 76.6(3)
C10 C5 W1 C3 -159.5(5)
C4 C5 W1 C13 -132.6(3)
C1 C5 W1 C13 -18.3(4)
C10 C5 W1 C13 105.6(5)
C4 C5 W1 C2 -78.8(3)
C1 C5 W1 C2 35.5(3)
C10 C5 W1 C2 159.4(5)
C4 C5 W1 C1 -114.3(4)
C10 C5 W1 C1 123.9(6)
C13 C12 W1 N1 -128.6(3)
C11 C12 W1 N1 103.3(3)
C13 C12 W1 C11 128.1(4)
C13 C12 W1 C5 129.1(3)
C11 C12 W1 C5 1.0(4)
C13 C12 W1 C4 137.7(8)
C11 C12 W1 C4 9.7(10)
C13 C12 W1 C3 27.8(5)
C11 C12 W1 C3 -100.3(4)
C11 C12 W1 C13 -128.1(4)
C13 C12 W1 C2 55.2(4)
C11 C12 W1 C2 -72.8(3)
C13 C12 W1 C1 93.2(3)
C11 C12 W1 C1 -34.9(3)
C3 C4 W1 N1 140.1(3)
C5 C4 W1 N1 -104.5(3)
C9 C4 W1 N1 16.5(4)
C3 C4 W1 C11 -118.7(3)
C5 C4 W1 C11 -3.3(4)
C9 C4 W1 C11 117.7(4)
C3 C4 W1 C5 -115.4(4)
C9 C4 W1 C5 121.0(6)
C3 C4 W1 C12 -126.4(8)
C5 C4 W1 C12 -11.0(10)
C9 C4 W1 C12 110.1(9)
C5 C4 W1 C3 115.4(4)
C9 C4 W1 C3 -123.5(6)
C3 C4 W1 C13 -3.9(6)
C5 C4 W1 C13 111.5(4)
C9 C4 W1 C13 -127.4(5)
C3 C4 W1 C2 -36.8(3)
C5 C4 W1 C2 78.6(3)
C9 C4 W1 C2 -160.4(5)
C3 C4 W1 C1 -77.3(3)
C5 C4 W1 C1 38.1(3)
C9 C4 W1 C1 159.1(5)
C4 C3 W1 N1 -46.2(4)
C2 C3 W1 N1 -162.8(3)
C8 C3 W1 N1 74.6(5)
C4 C3 W1 C11 99.1(4)
C2 C3 W1 C11 -17.5(4)
C8 C3 W1 C11 -140.1(4)
C4 C3 W1 C5 38.2(3)
C2 C3 W1 C5 -78.5(3)
C8 C3 W1 C5 159.0(5)
C4 C3 W1 C12 160.6(3)
C2 C3 W1 C12 44.0(5)
C8 C3 W1 C12 -78.6(6)
C2 C3 W1 C4 -116.6(4)
C8 C3 W1 C4 120.8(6)
C4 C3 W1 C13 178.0(3)
C2 C3 W1 C13 61.4(3)
C8 C3 W1 C13 -61.2(5)
C4 C3 W1 C2 116.6(4)
C8 C3 W1 C2 -122.5(6)
C4 C3 W1 C1 79.8(3)
C2 C3 W1 C1 -36.8(3)
C8 C3 W1 C1 -159.4(5)
C12 C13 W1 N1 56.7(3)
Si1 C13 W1 N1 -60.9(3)
C12 C13 W1 C11 -31.3(3)
Si1 C13 W1 C11 -148.9(4)
C12 C13 W1 C5 -90.1(4)
Si1 C13 W1 C5 152.3(3)
Si1 C13 W1 C12 -117.6(5)
C12 C13 W1 C4 -162.3(4)
Si1 C13 W1 C4 80.1(5)
C12 C13 W1 C3 -164.9(3)
Si1 C13 W1 C3 77.5(3)
C12 C13 W1 C2 -134.3(3)
Si1 C13 W1 C2 108.1(3)
C12 C13 W1 C1 -101.3(3)
Si1 C13 W1 C1 141.1(3)
C1 C2 W1 N1 -84.9(5)
C3 C2 W1 N1 31.2(5)
C7 C2 W1 N1 152.6(4)
C1 C2 W1 C11 52.1(3)
C3 C2 W1 C11 168.2(3)
C7 C2 W1 C11 -70.5(5)
C1 C2 W1 C5 -36.4(3)
C3 C2 W1 C5 79.7(3)
C7 C2 W1 C5 -159.0(5)
C1 C2 W1 C12 87.5(3)
C3 C2 W1 C12 -156.4(3)
C7 C2 W1 C12 -35.1(5)
C1 C2 W1 C4 -78.8(3)
C3 C2 W1 C4 37.4(3)
C7 C2 W1 C4 158.7(5)
C1 C2 W1 C3 -116.1(4)
C7 C2 W1 C3 121.3(6)
C1 C2 W1 C13 115.7(3)
C3 C2 W1 C13 -128.2(3)
C7 C2 W1 C13 -6.9(5)
C3 C2 W1 C1 116.1(4)
C7 C2 W1 C1 -122.6(6)
C2 C1 W1 N1 136.2(3)
C5 C1 W1 N1 17.7(4)
C6 C1 W1 N1 -101.5(5)
C2 C1 W1 C11 -129.9(3)
C5 C1 W1 C11 111.7(3)
C6 C1 W1 C11 -7.5(5)
C2 C1 W1 C5 118.4(4)
C6 C1 W1 C5 -119.2(6)
C2 C1 W1 C12 -110.2(3)
C5 C1 W1 C12 131.4(3)
C6 C1 W1 C12 12.2(5)
C2 C1 W1 C4 79.6(3)
C5 C1 W1 C4 -38.9(3)
C6 C1 W1 C4 -158.1(5)
C2 C1 W1 C3 37.5(3)
C5 C1 W1 C3 -80.9(3)
C6 C1 W1 C3 159.8(5)
C2 C1 W1 C13 -72.7(3)
C5 C1 W1 C13 168.9(3)
C6 C1 W1 C13 49.7(5)
C5 C1 W1 C2 -118.4(4)
C6 C1 W1 C2 122.3(6)
